data_1515168
loop_
_publ_author_name
'Siu, Fung-Ming'
'Lin, Iris Wing-Shan'
'Yan, Kun'
'Lok, Chun-Nam'
'Low, Kam-Hung'
'Leung, Thomas Yun-Chung'
'Lam, Tin-Lun'
'Che, Chi-Ming'

_publ_section_title
;
 Anticancer dirhodium(ii,ii) carboxylates as potent inhibitors of
 ubiquitin-proteasome system
;
_journal_issue 6
_journal_name_full 'Chemical Science'
_journal_page_first 1785
_journal_paper_doi 10.1039/c2sc00620k
_journal_volume 3
_journal_year 2012
_chemical_formula_moiety 'C20 H30 N6 O4 Rh2, 2(H2 O)'
_chemical_formula_sum 'C20 H34 N6 O6 Rh2'
_chemical_formula_weight 660.35
_chemical_name_systematic
;
?
;
_space_group_IT_number 14
_symmetry_cell_setting monoclinic
_symmetry_space_group_name_Hall '-P 2yn'
_symmetry_space_group_name_H-M 'P 1 21/n 1'
_atom_sites_solution_hydrogens geom
_atom_sites_solution_primary direct
_atom_sites_solution_secondary difmap
_audit_creation_method SHELXL-97
_cell_angle_alpha 90.00
_cell_angle_beta 104.0390(10)
_cell_angle_gamma 90.00
_cell_formula_units_Z 4
_cell_length_a 16.3720(4)
_cell_length_b 8.7441(2)
_cell_length_c 17.2355(5)
_cell_measurement_reflns_used 174
_cell_measurement_temperature 100(2)
_cell_measurement_theta_max 45
_cell_measurement_theta_min 3
_cell_volume 2393.71(11)
_computing_structure_refinement 'SHELXL-97 (Sheldrick, 1997)'
_computing_structure_solution 'SHELXS-97 (Sheldrick, 1990)'
_diffrn_ambient_temperature 100(2)
_diffrn_measured_fraction_theta_full 0.972
_diffrn_measured_fraction_theta_max 0.972
_diffrn_radiation_monochromator graphite
_diffrn_radiation_source 'fine-focus sealed tube'
_diffrn_radiation_type CuK\a
_diffrn_radiation_wavelength 1.54178
_diffrn_reflns_av_R_equivalents 0.0442
_diffrn_reflns_av_sigmaI/netI 0.0261
_diffrn_reflns_limit_h_max 19
_diffrn_reflns_limit_h_min -17
_diffrn_reflns_limit_k_max 10
_diffrn_reflns_limit_k_min -10
_diffrn_reflns_limit_l_max 20
_diffrn_reflns_limit_l_min -19
_diffrn_reflns_number 30491
_diffrn_reflns_theta_full 66.26
_diffrn_reflns_theta_max 66.26
_diffrn_reflns_theta_min 3.34
_exptl_absorpt_coefficient_mu 11.577
_exptl_absorpt_correction_T_max 0.629
_exptl_absorpt_correction_T_min 0.602
_exptl_absorpt_correction_type multi-scan
_exptl_absorpt_process_details SADABS
_exptl_crystal_density_diffrn 1.832
_exptl_crystal_density_method 'not measured'
_exptl_crystal_F_000 1336
_exptl_crystal_size_max 0.06
_exptl_crystal_size_mid 0.04
_exptl_crystal_size_min 0.03
_refine_diff_density_max 0.922
_refine_diff_density_min -1.027
_refine_diff_density_rms 0.178
_refine_ls_extinction_method none
_refine_ls_goodness_of_fit_ref 1.090
_refine_ls_hydrogen_treatment mixed
_refine_ls_matrix_type full
_refine_ls_number_parameters 321
_refine_ls_number_reflns 4091
_refine_ls_number_restraints 12
_refine_ls_restrained_S_all 1.091
_refine_ls_R_factor_all 0.0317
_refine_ls_R_factor_gt 0.0300
_refine_ls_shift/su_max 0.001
_refine_ls_shift/su_mean 0.000
_refine_ls_structure_factor_coef Fsqd
_refine_ls_weighting_details 'calc w=1/[\s^2^(Fo^2^)+(0.0462P)^2^+5.0305P] where P=(Fo^2^+2Fc^2^)/3'
_refine_ls_weighting_scheme calc
_refine_ls_wR_factor_gt 0.0886
_refine_ls_wR_factor_ref 0.0904
_reflns_number_gt 3864
_reflns_number_total 4091
_reflns_threshold_expression >2sigma(I)
_cod_data_source_file c2sc00620k.txt
_cod_data_source_block iris3
_cod_original_sg_symbol_H-M 'P 21/n'
_cod_database_code 1515168

loop_
_symmetry_equiv_pos_as_xyz
'x, y, z'
'-x+1/2, y+1/2, -z+1/2'
'-x, -y, -z'
'x-1/2, -y-1/2, z-1/2'

loop_
_atom_site_label
_atom_site_type_symbol
_atom_site_fract_x
_atom_site_fract_y
_atom_site_fract_z
_atom_site_U_iso_or_equiv
_atom_site_adp_type
_atom_site_occupancy
_atom_site_symmetry_multiplicity
_atom_site_calc_flag
_atom_site_refinement_flags
Rh1 Rh 0.988968(14) 0.98936(3) 0.067621(14) 0.01547(11) Uani 1 1 d .
Rh2 Rh 0.523401(17) -0.00486(3) 0.073248(15) 0.02338(12) Uani 1 1 d .
N1 N 1.10476(16) 0.9003(3) 0.09720(15) 0.0189(6) Uani 1 1 d .
N2 N 0.96374(16) 0.7981(3) -0.08350(15) 0.0193(6) Uani 1 1 d .
N3 N 0.41189(18) 0.0914(3) 0.07211(16) 0.0243(6) Uani 1 1 d .
N4 N 0.46968(17) -0.2132(3) 0.06310(16) 0.0226(6) Uani 1 1 d .
N5 N 0.9563(2) 0.9610(4) 0.18532(18) 0.0304(7) Uani 1 1 d .
N6 N 0.5713(2) -0.0057(4) 0.2060(2) 0.0334(8) Uani 1 1 d .
O1 O 1.13049(13) 0.9156(3) -0.02755(13) 0.0242(5) Uani 1 1 d .
O2 O 0.94066(14) 0.7698(3) 0.04200(12) 0.0215(5) Uani 1 1 d .
O3 O 0.36314(15) 0.1002(3) -0.06436(14) 0.0347(6) Uani 1 1 d .
O4 O 0.42271(18) -0.2099(3) -0.07361(14) 0.0403(7) Uani 1 1 d .
O5 O 1.22936(18) 0.8159(4) -0.13400(17) 0.0428(7) Uani 1 1 d D
H51 H 1.194(2) 0.863(5) -0.103(3) 0.064 Uiso 1 1 d D
H52 H 1.2840(15) 0.860(5) -0.114(3) 0.064 Uiso 1 1 d D
O6 O 0.3056(4) 0.2999(8) -0.1883(3) 0.123(2) Uani 1 1 d D
H61 H 0.328(6) 0.232(9) -0.142(3) 0.184 Uiso 1 1 d D
H62 H 0.328(6) 0.265(11) -0.234(3) 0.184 Uiso 1 1 d D
C1 C 1.15056(19) 0.8775(4) 0.04656(19) 0.0208(7) Uani 1 1 d .
C2 C 1.2319(2) 0.7950(4) 0.0828(2) 0.0272(8) Uani 1 1 d .
H2A H 1.2808 0.8520 0.0734 0.033 Uiso 1 1 calc R
H2B H 1.2317 0.6907 0.0604 0.033 Uiso 1 1 calc R
C3 C 1.2340(2) 0.7894(5) 0.1720(2) 0.0349(9) Uani 1 1 d .
H3A H 1.2783 0.8576 0.2028 0.042 Uiso 1 1 calc R
H3B H 1.2447 0.6839 0.1929 0.042 Uiso 1 1 calc R
C4 C 1.1462(2) 0.8442(4) 0.17706(19) 0.0255(7) Uani 1 1 d .
H4A H 1.1137 0.7589 0.1926 0.031 Uiso 1 1 calc R
H4B H 1.1510 0.9271 0.2171 0.031 Uiso 1 1 calc R
C5 C 0.93716(18) 0.7232(4) -0.02897(18) 0.0188(6) Uani 1 1 d .
C6 C 0.8990(2) 0.5700(4) -0.0590(2) 0.0247(7) Uani 1 1 d .
H6A H 0.8373 0.5700 -0.0649 0.030 Uiso 1 1 calc R
H6B H 0.9245 0.4863 -0.0224 0.030 Uiso 1 1 calc R
C7 C 0.9203(3) 0.5539(4) -0.1397(2) 0.0333(8) Uani 1 1 d .
H7A H 0.8708 0.5181 -0.1809 0.040 Uiso 1 1 calc R
H7B H 0.9672 0.4807 -0.1365 0.040 Uiso 1 1 calc R
C8 C 0.9463(3) 0.7159(4) -0.1594(2) 0.0305(8) Uani 1 1 d .
H8A H 0.9971 0.7122 -0.1810 0.037 Uiso 1 1 calc R
H8B H 0.9002 0.7660 -0.1992 0.037 Uiso 1 1 calc R
C9 C 0.3562(2) 0.1274(4) 0.00680(19) 0.0252(7) Uani 1 1 d .
C10 C 0.2807(2) 0.2082(4) 0.0224(2) 0.0275(8) Uani 1 1 d .
H10A H 0.2278 0.1569 -0.0055 0.033 Uiso 1 1 calc R
H10B H 0.2788 0.3163 0.0049 0.033 Uiso 1 1 calc R
C11 C 0.2942(2) 0.1969(4) 0.1143(2) 0.0283(8) Uani 1 1 d .
H11A H 0.2871 0.2980 0.1376 0.034 Uiso 1 1 calc R
H11B H 0.2541 0.1237 0.1286 0.034 Uiso 1 1 calc R
C12 C 0.3855(2) 0.1396(4) 0.14349(19) 0.0279(8) Uani 1 1 d .
H12A H 0.4223 0.2225 0.1714 0.034 Uiso 1 1 calc R
H12B H 0.3882 0.0527 0.1808 0.034 Uiso 1 1 calc R
C13 C 0.4307(2) -0.2722(4) -0.0050(2) 0.0273(8) Uani 1 1 d .
C14 C 0.3917(2) -0.4251(4) 0.0033(2) 0.0300(8) Uani 1 1 d .
H14A H 0.4119 -0.5041 -0.0287 0.036 Uiso 1 1 calc R
H14B H 0.3295 -0.4198 -0.0137 0.036 Uiso 1 1 calc R
C15 C 0.4212(3) -0.4584(5) 0.0922(2) 0.0327(8) Uani 1 1 d .
H15A H 0.4624 -0.5434 0.1020 0.039 Uiso 1 1 calc R
H15B H 0.3731 -0.4860 0.1147 0.039 Uiso 1 1 calc R
C16 C 0.4626(2) -0.3087(4) 0.1296(2) 0.0296(8) Uani 1 1 d .
H16A H 0.4273 -0.2585 0.1613 0.036 Uiso 1 1 calc R
H16B H 0.5189 -0.3294 0.1649 0.036 Uiso 1 1 calc R
C17 C 0.6053(3) 0.0082(5) 0.2714(2) 0.0374(11) Uani 1 1 d .
C18 C 0.6490(3) 0.0270(7) 0.3556(3) 0.0553(14) Uani 1 1 d .
H18A H 0.6197 0.1039 0.3802 0.083 Uiso 1 1 calc R
H18B H 0.7070 0.0605 0.3595 0.083 Uiso 1 1 calc R
H18C H 0.6496 -0.0708 0.3835 0.083 Uiso 1 1 calc R
C19 C 0.9107(3) 0.9358(6) 0.2224(3) 0.0515(12) Uani 1 1 d .
C20 C 0.8505(5) 0.9039(12) 0.2692(4) 0.126(4) Uani 1 1 d .
H20A H 0.8017 0.8509 0.2359 0.189 Uiso 1 1 calc R
H20B H 0.8322 1.0002 0.2887 0.189 Uiso 1 1 calc R
H20C H 0.8768 0.8391 0.3148 0.189 Uiso 1 1 calc R

loop_
_atom_site_aniso_label
_atom_site_aniso_U_11
_atom_site_aniso_U_22
_atom_site_aniso_U_33
_atom_site_aniso_U_23
_atom_site_aniso_U_13
_atom_site_aniso_U_12
Rh1 0.01418(17) 0.02227(16) 0.01014(16) -0.00104(8) 0.00332(11) -0.00093(8)
Rh2 0.02535(19) 0.03432(19) 0.00962(17) 0.00130(9) 0.00256(12) -0.01179(10)
N1 0.0173(12) 0.0231(14) 0.0148(13) 0.0005(11) 0.0011(10) -0.0026(11)
N2 0.0197(13) 0.0238(14) 0.0133(13) -0.0034(11) 0.0018(10) 0.0020(11)
N3 0.0305(15) 0.0280(15) 0.0141(13) -0.0005(11) 0.0049(12) -0.0087(12)
N4 0.0209(13) 0.0301(15) 0.0177(14) 0.0032(12) 0.0065(11) -0.0018(12)
N5 0.0412(18) 0.0380(17) 0.0146(15) 0.0009(13) 0.0115(14) 0.0055(15)
N6 0.0319(18) 0.051(2) 0.0158(18) 0.0000(12) 0.0036(15) -0.0089(13)
O1 0.0180(11) 0.0342(13) 0.0219(12) 0.0016(10) 0.0082(9) 0.0022(10)
O2 0.0212(11) 0.0275(12) 0.0161(11) -0.0017(9) 0.0054(9) -0.0065(9)
O3 0.0239(12) 0.0646(19) 0.0147(12) 0.0035(12) 0.0030(10) -0.0110(12)
O4 0.0524(17) 0.0482(17) 0.0163(12) 0.0009(12) 0.0005(11) -0.0297(14)
O5 0.0351(15) 0.0590(19) 0.0370(16) -0.0066(14) 0.0140(13) 0.0054(14)
O6 0.130(5) 0.148(5) 0.093(4) 0.029(4) 0.033(4) 0.051(4)
C1 0.0140(14) 0.0219(16) 0.0249(17) -0.0010(14) 0.0019(13) -0.0047(13)
C2 0.0167(15) 0.0262(18) 0.037(2) 0.0029(15) 0.0025(14) 0.0013(14)
C3 0.0223(18) 0.040(2) 0.038(2) 0.0164(17) -0.0016(16) 0.0004(16)
C4 0.0285(18) 0.0251(17) 0.0185(16) 0.0027(14) -0.0026(14) -0.0021(14)
C5 0.0135(14) 0.0234(16) 0.0182(16) 0.0013(13) 0.0016(12) 0.0008(13)
C6 0.0231(16) 0.0233(18) 0.0242(17) -0.0010(14) -0.0011(14) -0.0017(14)
C7 0.047(2) 0.0249(19) 0.0265(19) -0.0044(16) 0.0063(17) -0.0011(17)
C8 0.048(2) 0.0259(18) 0.0171(16) -0.0044(14) 0.0072(15) 0.0006(16)
C9 0.0267(17) 0.0309(19) 0.0186(17) 0.0023(14) 0.0065(14) -0.0130(15)
C10 0.0263(17) 0.0331(19) 0.0223(17) 0.0027(15) 0.0045(14) -0.0088(15)
C11 0.0338(19) 0.0283(18) 0.0240(18) -0.0020(15) 0.0093(15) -0.0055(15)
C12 0.041(2) 0.0275(18) 0.0157(16) 0.0003(14) 0.0069(15) -0.0049(16)
C13 0.0261(17) 0.0327(19) 0.0241(18) 0.0004(15) 0.0084(14) -0.0069(15)
C14 0.0292(18) 0.0291(19) 0.034(2) -0.0020(16) 0.0118(16) -0.0043(15)
C15 0.034(2) 0.0304(19) 0.036(2) 0.0071(17) 0.0123(17) -0.0008(17)
C16 0.0352(19) 0.0292(19) 0.0253(18) 0.0084(15) 0.0090(15) 0.0001(15)
C17 0.028(2) 0.066(3) 0.018(2) -0.0025(16) 0.0055(18) 0.0081(17)
C18 0.043(3) 0.096(4) 0.021(2) -0.016(2) -0.0035(19) 0.027(3)
C19 0.063(3) 0.069(3) 0.026(2) 0.018(2) 0.017(2) 0.013(3)
C20 0.105(6) 0.210(10) 0.085(5) 0.082(6) 0.069(5) 0.031(6)

loop_
_atom_type_symbol
_atom_type_description
_atom_type_scat_dispersion_real
_atom_type_scat_dispersion_imag
_atom_type_scat_source
C C 0.0181 0.0091 'International Tables Vol C Tables 4.2.6.8 and 6.1.1.4'
H H 0.0000 0.0000 'International Tables Vol C Tables 4.2.6.8 and 6.1.1.4'
N N 0.0311 0.0180 'International Tables Vol C Tables 4.2.6.8 and 6.1.1.4'
O O 0.0492 0.0322 'International Tables Vol C Tables 4.2.6.8 and 6.1.1.4'
Rh Rh 0.0927 3.6045 'International Tables Vol C Tables 4.2.6.8 and 6.1.1.4'

loop_
_geom_angle_atom_site_label_1
_geom_angle_atom_site_label_2
_geom_angle_atom_site_label_3
_geom_angle
_geom_angle_site_symmetry_1
_geom_angle_site_symmetry_3
N1 Rh1 N2 90.87(11) . 3_775
N1 Rh1 O2 89.02(10) . .
N2 Rh1 O2 175.56(9) 3_775 .
N1 Rh1 O1 175.42(9) . 3_775
N2 Rh1 O1 88.61(10) 3_775 3_775
O2 Rh1 O1 91.14(9) . 3_775
N1 Rh1 N5 98.43(11) . .
N2 Rh1 N5 98.54(11) 3_775 .
O2 Rh1 N5 85.86(10) . .
O1 Rh1 N5 86.15(10) 3_775 .
N1 Rh1 Rh1 85.56(7) . 3_775
N2 Rh1 Rh1 85.32(7) 3_775 3_775
O2 Rh1 Rh1 90.25(6) . 3_775
O1 Rh1 Rh1 89.86(6) 3_775 3_775
N5 Rh1 Rh1 174.36(9) . 3_775
N3 Rh2 N4 90.09(11) . .
N3 Rh2 O4 90.31(12) . 3_655
N4 Rh2 O4 175.31(10) . 3_655
N3 Rh2 O3 175.23(10) . 3_655
N4 Rh2 O3 90.58(11) . 3_655
O4 Rh2 O3 88.64(12) 3_655 3_655
N3 Rh2 N6 95.96(12) . .
N4 Rh2 N6 97.11(11) . .
O4 Rh2 N6 87.50(10) 3_655 .
O3 Rh2 N6 88.64(11) 3_655 .
N3 Rh2 Rh2 85.37(8) . 3_655
N4 Rh2 Rh2 85.48(8) . 3_655
O4 Rh2 Rh2 89.89(7) 3_655 3_655
O3 Rh2 Rh2 89.98(6) 3_655 3_655
N6 Rh2 Rh2 177.08(9) . 3_655
C1 N1 C4 111.7(3) . .
C1 N1 Rh1 123.8(2) . .
C4 N1 Rh1 124.4(2) . .
C5 N2 C8 111.9(3) . .
C5 N2 Rh1 123.5(2) . 3_775
C8 N2 Rh1 124.3(2) . 3_775
C9 N3 C12 111.7(3) . .
C9 N3 Rh2 123.7(2) . .
C12 N3 Rh2 124.6(2) . .
C13 N4 C16 111.7(3) . .
C13 N4 Rh2 123.1(2) . .
C16 N4 Rh2 124.9(2) . .
C19 N5 Rh1 152.0(3) . .
C17 N6 Rh2 169.3(3) . .
C1 O1 Rh1 115.26(19) . 3_775
C5 O2 Rh1 115.1(2) . .
C9 O3 Rh2 115.7(2) . 3_655
C13 O4 Rh2 115.8(2) . 3_655
O1 C1 N1 125.4(3) . .
O1 C1 C2 121.5(3) . .
N1 C1 C2 113.0(3) . .
C1 C2 C3 103.5(3) . .
C2 C3 C4 104.7(3) . .
N1 C4 C3 106.1(3) . .
O2 C5 N2 125.8(3) . .
O2 C5 C6 121.9(3) . .
N2 C5 C6 112.3(3) . .
C5 C6 C7 103.1(3) . .
C6 C7 C8 104.7(3) . .
N2 C8 C7 105.1(3) . .
O3 C9 N3 125.1(3) . .
O3 C9 C10 121.8(3) . .
N3 C9 C10 113.1(3) . .
C9 C10 C11 103.5(3) . .
C12 C11 C10 104.0(3) . .
N3 C12 C11 106.3(3) . .
O4 C13 N4 125.7(3) . .
O4 C13 C14 121.1(3) . .
N4 C13 C14 113.2(3) . .
C13 C14 C15 103.1(3) . .
C14 C15 C16 105.1(3) . .
N4 C16 C15 105.7(3) . .
N6 C17 C18 179.7(5) . .
N5 C19 C20 179.0(6) . .

loop_
_geom_bond_atom_site_label_1
_geom_bond_atom_site_label_2
_geom_bond_distance
_geom_bond_site_symmetry_2
Rh1 N1 1.998(3) .
Rh1 N2 2.006(3) 3_775
Rh1 O2 2.082(2) .
Rh1 O1 2.083(2) 3_775
Rh1 N5 2.234(3) .
Rh1 Rh1 2.4509(5) 3_775
Rh2 N3 2.006(3) .
Rh2 N4 2.012(3) .
Rh2 O4 2.074(3) 3_655
Rh2 O3 2.075(3) 3_655
Rh2 N6 2.231(3) .
Rh2 Rh2 2.4558(5) 3_655
N1 C1 1.297(4) .
N1 C4 1.464(4) .
N2 C5 1.304(4) .
N2 C8 1.458(4) .
N2 Rh1 2.006(3) 3_775
N3 C9 1.304(4) .
N3 C12 1.462(4) .
N4 C13 1.300(4) .
N4 C16 1.445(4) .
N5 C19 1.115(6) .
N6 C17 1.136(5) .
O1 C1 1.283(4) .
O1 Rh1 2.083(2) 3_775
O2 C5 1.277(4) .
O3 C9 1.281(4) .
O3 Rh2 2.075(3) 3_655
O4 C13 1.279(4) .
O4 Rh2 2.074(3) 3_655
C1 C2 1.509(4) .
C2 C3 1.529(5) .
C3 C4 1.537(5) .
C5 C6 1.516(5) .
C6 C7 1.521(5) .
C7 C8 1.540(5) .
C9 C10 1.504(5) .
C10 C11 1.547(5) .
C11 C12 1.540(5) .
C13 C14 1.503(5) .
C14 C15 1.519(5) .
C15 C16 1.541(5) .
C17 C18 1.463(6) .
C19 C20 1.444(7) .
